data_7112589
loop_
_publ_author_name
'Peter E. Sues'
'Alan J. Lough'
'Robert H. Morris'

_publ_section_title
;
 A sulfur mimic of 1,1-bis(diphenylphosphino)methane: a new ligand opens
 up
;
_journal_name_full Chem.Commun.
_journal_page_first 4707
_journal_paper_doi 10.1039/C3CC49456J
_journal_volume 50
_journal_year 2014
_chemical_formula_moiety 'C46 H46 P3 Ru S, C F3 O3 S, C4 H10 O'
_chemical_formula_sum 'C51 H56 F3 O4 P3 Ru S2'
_chemical_formula_weight 1048.05
_chemical_name_systematic
; 
 ? 
;
_space_group_crystal_system monoclinic
_space_group_IT_number 14
_space_group_name_Hall '-P 2yn'
_space_group_name_H-M_alt 'P 1 21/n 1'
_symmetry_space_group_name_Hall '-P 2yn'
_symmetry_space_group_name_H-M 'P 1 21/n 1'
_atom_sites_solution_hydrogens mixed
_audit_creation_method SHELXL-2013
_cell_angle_alpha 90
_cell_angle_beta 95.243(2)
_cell_angle_gamma 90
_cell_formula_units_Z 4
_cell_length_a 11.9425(10)
_cell_length_b 19.3668(17)
_cell_length_c 21.7142(18)
_cell_measurement_reflns_used 9898
_cell_measurement_temperature 230(2)
_cell_measurement_theta_max 27.49
_cell_measurement_theta_min 2.16
_cell_volume 5001.2(7)
_computing_cell_refinement APEX2
_computing_data_collection 'APEX2 (Bruker, 2007)'
_computing_data_reduction 'SAINT (Bruker, 2007)'
_computing_molecular_graphics 'PLATON (Spek, 2009)'
_computing_publication_material 'SHELXTL (Sheldrick, 2008)'
_computing_structure_refinement 'SHELXL-2013 (Sheldrick, 2013)'
_computing_structure_solution 'SHELXS-97 (Sheldrick, 2008)'
_diffrn_ambient_temperature 230(2)
_diffrn_measured_fraction_theta_full 1.000
_diffrn_measured_fraction_theta_max 0.997
_diffrn_measurement_device_type 'Bruker Kappa APEX-DUO CCD'
_diffrn_measurement_method '\f and \w scans'
_diffrn_radiation_type MoK\a
_diffrn_radiation_wavelength 0.71073
_diffrn_reflns_av_R_equivalents 0.0465
_diffrn_reflns_av_unetI/netI 0.0478
_diffrn_reflns_Laue_measured_fraction_full 1.000
_diffrn_reflns_Laue_measured_fraction_max 0.997
_diffrn_reflns_limit_h_max 12
_diffrn_reflns_limit_h_min -15
_diffrn_reflns_limit_k_max 25
_diffrn_reflns_limit_k_min -25
_diffrn_reflns_limit_l_max 26
_diffrn_reflns_limit_l_min -28
_diffrn_reflns_number 43900
_diffrn_reflns_point_group_measured_fraction_full 1.000
_diffrn_reflns_point_group_measured_fraction_max 0.997
_diffrn_reflns_theta_full 25.242
_diffrn_reflns_theta_max 27.540
_diffrn_reflns_theta_min 1.877
_diffrn_source 'sealed tube with Bruker Triumph monochromator'
_exptl_absorpt_coefficient_mu 0.547
_exptl_absorpt_correction_T_max 0.7456
_exptl_absorpt_correction_T_min 0.6355
_exptl_absorpt_correction_type multi-scan
_exptl_absorpt_process_details 'SADABS (Sheldrick, 1996)'
_exptl_crystal_colour yellow
_exptl_crystal_density_diffrn 1.392
_exptl_crystal_description needle
_exptl_crystal_F_000 2168
_exptl_crystal_size_max 0.200
_exptl_crystal_size_mid 0.100
_exptl_crystal_size_min 0.060
_refine_diff_density_max 1.132
_refine_diff_density_min -0.543
_refine_diff_density_rms 0.068
_refine_ls_extinction_method none
_refine_ls_goodness_of_fit_ref 1.011
_refine_ls_hydrogen_treatment mixed
_refine_ls_matrix_type full
_refine_ls_number_parameters 611
_refine_ls_number_reflns 11508
_refine_ls_number_restraints 92
_refine_ls_restrained_S_all 1.020
_refine_ls_R_factor_all 0.0577
_refine_ls_R_factor_gt 0.0376
_refine_ls_shift/su_max 0.001
_refine_ls_shift/su_mean 0.000
_refine_ls_structure_factor_coef Fsqd
_refine_ls_weighting_details
; 
 w=1/[\s^2^(Fo^2^)+(0.0436P)^2^+2.5181P] 
 where P=(Fo^2^+2Fc^2^)/3 
;
_refine_ls_weighting_scheme calc
_refine_ls_wR_factor_gt 0.0874
_refine_ls_wR_factor_ref 0.0968
_reflns_Friedel_coverage 0.000
_reflns_number_gt 8876
_reflns_number_total 11508
_reflns_threshold_expression 'I > 2\s(I)'
_cod_duplicate_entry 7112270
_cod_data_source_file c3cc49456j2.cif
_cod_data_source_block 5
_cod_database_code 7112589
_shelx_space_group_comment
; 
The symmetry employed for this shelxl refinement is uniquely defined 
by the following loop, which should always be used as a source of 
symmetry information in preference to the above space-group names. 
They are only intended as comments. 
;
_shelx_estimated_absorpt_t_min 0.898
_shelx_estimated_absorpt_t_max 0.968
_shelxl_version_number 2013-2

loop_
_space_group_symop_operation_xyz
'x, y, z'
'-x+1/2, y+1/2, -z+1/2'
'-x, -y, -z'
'x-1/2, -y-1/2, z-1/2'

loop_
_atom_site_label
_atom_site_type_symbol
_atom_site_fract_x
_atom_site_fract_y
_atom_site_fract_z
_atom_site_U_iso_or_equiv
_atom_site_adp_type
_atom_site_occupancy
_atom_site_site_symmetry_order
_atom_site_calc_flag
_atom_site_refinement_flags_posn
_atom_site_refinement_flags_adp
_atom_site_refinement_flags_occupancy
_atom_site_disorder_assembly
_atom_site_disorder_group
Ru1 Ru 0.20926(2) 0.60214(2) 0.19939(2) 0.02349(6) Uani 1 1 d . . . . .
S1 S 0.18535(5) 0.52261(3) 0.05879(3) 0.03103(14) Uani 1 1 d . . . . .
P1 P 0.08092(5) 0.54964(3) 0.12910(3) 0.02676(14) Uani 1 1 d . . . . .
P2 P 0.30362(5) 0.58486(3) 0.11266(3) 0.02499(13) Uani 1 1 d . . . . .
P3 P 0.30342(5) 0.50776(3) 0.24657(3) 0.02988(15) Uani 1 1 d . . . . .
H1P H 0.406(2) 0.5267(13) 0.2698(11) 0.028(6) Uiso 1 1 d . . . . .
C1 C 0.0026(2) 0.47088(13) 0.14357(12) 0.0322(6) Uani 1 1 d . . . . .
C2 C 0.0005(2) 0.41304(14) 0.10581(14) 0.0417(7) Uani 1 1 d . . . . .
H2A H 0.0368 0.4139 0.0692 0.050 Uiso 1 1 calc R U . . .
C3 C -0.0549(3) 0.35425(15) 0.12208(16) 0.0506(8) Uani 1 1 d . . . . .
H3A H -0.0538 0.3147 0.0971 0.061 Uiso 1 1 calc R U . . .
C4 C -0.1116(3) 0.35274(17) 0.17438(16) 0.0543(9) Uani 1 1 d . . . . .
H4A H -0.1483 0.3123 0.1855 0.065 Uiso 1 1 calc R U . . .
C5 C -0.1143(3) 0.41146(18) 0.21051(15) 0.0533(8) Uani 1 1 d . . . . .
H5A H -0.1552 0.4113 0.2455 0.064 Uiso 1 1 calc R U . . .
C6 C -0.0571(2) 0.47043(16) 0.19561(13) 0.0407(6) Uani 1 1 d . . . . .
H6A H -0.0586 0.5100 0.2206 0.049 Uiso 1 1 calc R U . . .
C7 C -0.0278(2) 0.60219(13) 0.08588(11) 0.0312(5) Uani 1 1 d . . . . .
C8 C -0.1413(2) 0.58571(16) 0.08278(14) 0.0423(7) Uani 1 1 d . . . . .
H8A H -0.1646 0.5451 0.1016 0.051 Uiso 1 1 calc R U . . .
C9 C -0.2204(3) 0.62872(19) 0.05218(16) 0.0563(9) Uani 1 1 d . . . . .
H9A H -0.2971 0.6172 0.0505 0.068 Uiso 1 1 calc R U . . .
C10 C -0.1879(3) 0.68817(19) 0.02416(15) 0.0572(9) Uani 1 1 d . . . . .
H10A H -0.2422 0.7174 0.0038 0.069 Uiso 1 1 calc R U . . .
C11 C -0.0756(3) 0.70464(17) 0.02613(14) 0.0532(8) Uani 1 1 d . . . . .
H11A H -0.0529 0.7448 0.0064 0.064 Uiso 1 1 calc R U . . .
C12 C 0.0041(2) 0.66207(15) 0.05708(13) 0.0408(6) Uani 1 1 d . . . . .
H12A H 0.0806 0.6739 0.0586 0.049 Uiso 1 1 calc R U . . .
C13 C 0.3375(2) 0.65416(12) 0.05956(11) 0.0291(5) Uani 1 1 d . . . . .
C14 C 0.2760(2) 0.66708(14) 0.00355(12) 0.0353(6) Uani 1 1 d . . . . .
H14A H 0.2111 0.6409 -0.0080 0.042 Uiso 1 1 calc R U . . .
C15 C 0.3091(3) 0.71819(15) -0.03564(14) 0.0433(7) Uani 1 1 d . . . . .
H15A H 0.2667 0.7265 -0.0735 0.052 Uiso 1 1 calc R U . . .
C16 C 0.4036(3) 0.75663(15) -0.01932(15) 0.0478(7) Uani 1 1 d . . . . .
H16A H 0.4257 0.7912 -0.0461 0.057 Uiso 1 1 calc R U . . .
C17 C 0.4662(3) 0.74485(15) 0.03608(15) 0.0475(7) Uani 1 1 d . . . . .
H17A H 0.5308 0.7713 0.0473 0.057 Uiso 1 1 calc R U . . .
C18 C 0.4332(2) 0.69366(14) 0.07519(13) 0.0386(6) Uani 1 1 d . . . . .
H18A H 0.4763 0.6855 0.1129 0.046 Uiso 1 1 calc R U . . .
C19 C 0.4342(2) 0.53576(13) 0.11365(11) 0.0290(5) Uani 1 1 d . . . . .
C20 C 0.4466(2) 0.48238(13) 0.07230(12) 0.0333(6) Uani 1 1 d . . . . .
H20A H 0.3861 0.4696 0.0439 0.040 Uiso 1 1 calc R U . . .
C21 C 0.5489(2) 0.44772(15) 0.07295(13) 0.0412(7) Uani 1 1 d . . . . .
H21A H 0.5573 0.4114 0.0450 0.049 Uiso 1 1 calc R U . . .
C22 C 0.6373(2) 0.46653(16) 0.11426(15) 0.0479(8) Uani 1 1 d . . . . .
H22A H 0.7063 0.4432 0.1144 0.057 Uiso 1 1 calc R U . . .
C23 C 0.6256(2) 0.51926(16) 0.15535(14) 0.0450(7) Uani 1 1 d . . . . .
H23A H 0.6867 0.5320 0.1834 0.054 Uiso 1 1 calc R U . . .
C24 C 0.5238(2) 0.55402(14) 0.15569(13) 0.0364(6) Uani 1 1 d . . . . .
H24A H 0.5157 0.5897 0.1843 0.044 Uiso 1 1 calc R U . . .
C25 C 0.3471(2) 0.42850(14) 0.21011(12) 0.0357(6) Uani 1 1 d . . . . .
C26 C 0.2709(3) 0.38826(15) 0.17495(14) 0.0478(7) Uani 1 1 d . . . . .
H26A H 0.1951 0.4018 0.1690 0.057 Uiso 1 1 calc R U . . .
C27 C 0.3057(4) 0.32729(17) 0.14800(16) 0.0651(11) Uani 1 1 d . . . . .
H27A H 0.2535 0.3002 0.1237 0.078 Uiso 1 1 calc R U . . .
C28 C 0.4153(4) 0.30711(18) 0.15699(19) 0.0760(14) Uani 1 1 d . . . . .
H28A H 0.4387 0.2665 0.1383 0.091 Uiso 1 1 calc R U . . .
C29 C 0.4910(4) 0.3458(2) 0.19301(19) 0.0703(12) Uani 1 1 d . . . . .
H29A H 0.5662 0.3312 0.1993 0.084 Uiso 1 1 calc R U . . .
C30 C 0.4584(3) 0.40614(16) 0.22034(15) 0.0483(8) Uani 1 1 d . . . . .
H30A H 0.5109 0.4320 0.2457 0.058 Uiso 1 1 calc R U . . .
C31 C 0.2580(2) 0.46982(13) 0.31725(12) 0.0348(6) Uani 1 1 d . . . . .
C32 C 0.1517(3) 0.44161(15) 0.31777(14) 0.0444(7) Uani 1 1 d . . . . .
H32A H 0.1012 0.4442 0.2820 0.053 Uiso 1 1 calc R U . . .
C33 C 0.1188(3) 0.40966(16) 0.37021(17) 0.0576(9) Uani 1 1 d . . . . .
H33A H 0.0465 0.3903 0.3700 0.069 Uiso 1 1 calc R U . . .
C34 C 0.1923(4) 0.40638(17) 0.42260(16) 0.0653(11) Uani 1 1 d . . . . .
H34A H 0.1698 0.3854 0.4585 0.078 Uiso 1 1 calc R U . . .
C35 C 0.2981(4) 0.43350(18) 0.42270(15) 0.0628(10) Uani 1 1 d . . . . .
H35A H 0.3480 0.4307 0.4587 0.075 Uiso 1 1 calc R U . . .
C36 C 0.3324(3) 0.46508(15) 0.37042(13) 0.0464(7) Uani 1 1 d . . . . .
H36A H 0.4054 0.4832 0.3708 0.056 Uiso 1 1 calc R U . . .
C37 C 0.2786(2) 0.70356(13) 0.23816(12) 0.0303(5) Uani 1 1 d . . . . .
C38 C 0.1733(2) 0.71640(12) 0.20245(12) 0.0311(5) Uani 1 1 d . . . . .
C39 C 0.0880(2) 0.68066(13) 0.23146(12) 0.0319(6) Uani 1 1 d . . . . .
C40 C 0.1390(2) 0.64464(13) 0.28385(12) 0.0321(6) Uani 1 1 d . . . . .
C41 C 0.2574(2) 0.66047(13) 0.28818(12) 0.0317(5) Uani 1 1 d . . . . .
C42 C 0.3861(2) 0.74070(15) 0.23039(14) 0.0430(7) Uani 1 1 d . . . . .
H42A H 0.3898 0.7824 0.2553 0.065 Uiso 1 1 calc R U . . .
H42B H 0.3891 0.7528 0.1872 0.065 Uiso 1 1 calc R U . . .
H42C H 0.4492 0.7110 0.2437 0.065 Uiso 1 1 calc R U . . .
C43 C 0.1569(3) 0.77128(14) 0.15358(14) 0.0448(7) Uani 1 1 d . . . . .
H43A H 0.1666 0.8164 0.1727 0.067 Uiso 1 1 calc R U . . .
H43B H 0.0818 0.7677 0.1328 0.067 Uiso 1 1 calc R U . . .
H43C H 0.2119 0.7652 0.1238 0.067 Uiso 1 1 calc R U . . .
C44 C -0.0363(2) 0.68702(16) 0.21573(14) 0.0411(7) Uani 1 1 d . . . . .
H44A H -0.0671 0.7191 0.2441 0.062 Uiso 1 1 calc R U . . .
H44B H -0.0713 0.6422 0.2192 0.062 Uiso 1 1 calc R U . . .
H44C H -0.0511 0.7039 0.1737 0.062 Uiso 1 1 calc R U . . .
C45 C 0.0764(3) 0.61042(15) 0.33239(13) 0.0449(7) Uani 1 1 d . . . . .
H45A H 0.0503 0.6452 0.3598 0.067 Uiso 1 1 calc R U . . .
H45B H 0.1260 0.5785 0.3560 0.067 Uiso 1 1 calc R U . . .
H45C H 0.0124 0.5854 0.3127 0.067 Uiso 1 1 calc R U . . .
C46 C 0.3415(3) 0.64550(16) 0.34180(13) 0.0465(7) Uani 1 1 d . . . . .
H46A H 0.3520 0.6863 0.3676 0.070 Uiso 1 1 calc R U . . .
H46B H 0.4125 0.6326 0.3267 0.070 Uiso 1 1 calc R U . . .
H46C H 0.3144 0.6079 0.3659 0.070 Uiso 1 1 calc R U . . .
S2 S -0.28233(8) 0.63235(5) 0.31399(4) 0.0531(3) Uani 0.8729(19) 1 d D . P A 1
F1 F -0.2261(3) 0.58308(18) 0.42361(13) 0.1212(15) Uani 0.8729(19) 1 d D . P A 1
F2 F -0.3831(3) 0.54404(16) 0.38082(16) 0.1262(13) Uani 0.8729(19) 1 d D . P A 1
F3 F -0.3757(3) 0.64822(18) 0.41611(13) 0.1120(12) Uani 0.8729(19) 1 d D . P A 1
O1 O -0.2187(2) 0.57585(16) 0.29112(14) 0.0807(10) Uani 0.8729(19) 1 d D . P A 1
O2 O -0.2178(2) 0.69275(12) 0.33041(13) 0.0657(8) Uani 0.8729(19) 1 d D . P A 1
O3 O -0.3888(2) 0.64354(17) 0.28068(12) 0.0834(11) Uani 0.8729(19) 1 d D . P A 1
C47 C -0.3189(3) 0.60007(16) 0.3874(2) 0.0829(16) Uani 0.8729(19) 1 d D . P A 1
O1S O -0.3160(3) 0.84612(18) 0.09027(17) 0.1089(11) Uani 1 1 d . . . B 1
S2A S -0.3113(8) 0.5723(5) 0.3082(4) 0.100 Uiso 0.1271(19) 1 d D U P A 2
F2A F -0.3691(13) 0.6759(8) 0.3741(9) 0.100 Uiso 0.1271(19) 1 d D U P A 2
F1A F -0.256(2) 0.6031(9) 0.4234(4) 0.100 Uiso 0.1271(19) 1 d D U P A 2
F3A F -0.1933(13) 0.6740(9) 0.3575(8) 0.100 Uiso 0.1271(19) 1 d D U P A 2
O1A O -0.2037(11) 0.5418(9) 0.3019(8) 0.100 Uiso 0.1271(19) 1 d D U P A 2
O2A O -0.3915(14) 0.5277(7) 0.3328(7) 0.100 Uiso 0.1271(19) 1 d D U P A 2
O3A O -0.3544(17) 0.6148(8) 0.2574(5) 0.100 Uiso 0.1271(19) 1 d D U P A 2
C47A C -0.2807(10) 0.6346(6) 0.3692(5) 0.100 Uiso 0.1271(19) 1 d D U P A 2
C1S C -0.3047(4) 0.7717(3) 0.1758(2) 0.0996(16) Uani 1 1 d D . . . .
H1S1 H -0.3802 0.7863 0.1828 0.149 Uiso 1 1 calc R U . . .
H1S2 H -0.2630 0.7611 0.2151 0.149 Uiso 1 1 calc R U . . .
H1S3 H -0.3086 0.7309 0.1498 0.149 Uiso 1 1 calc R U . . .
C2S C -0.2469(4) 0.8284(3) 0.1446(2) 0.0923(15) Uani 1 1 d D . . . .
H2S1 H -0.2364 0.8685 0.1720 0.111 Uiso 1 1 calc R U . B 1
H2S2 H -0.1730 0.8128 0.1339 0.111 Uiso 1 1 calc R U . B 1
C3S C -0.2723(8) 0.8994(4) 0.0581(4) 0.187(4) Uani 1 1 d D . . . .
H3S1 H -0.1997 0.8859 0.0441 0.224 Uiso 1 1 calc R U . B 1
H3S2 H -0.2609 0.9401 0.0847 0.224 Uiso 1 1 calc R U . B 1
C4S C -0.3535(9) 0.9151(5) 0.0043(4) 0.266(7) Uani 1 1 d D . . . .
H4S1 H -0.3672 0.8738 -0.0205 0.399 Uiso 1 1 calc R U . . .
H4S2 H -0.3229 0.9509 -0.0205 0.399 Uiso 1 1 calc R U . . .
H4S3 H -0.4236 0.9310 0.0187 0.399 Uiso 1 1 calc R U . . .

loop_
_atom_site_aniso_label
_atom_site_aniso_U_11
_atom_site_aniso_U_22
_atom_site_aniso_U_33
_atom_site_aniso_U_23
_atom_site_aniso_U_13
_atom_site_aniso_U_12
Ru1 0.02512(10) 0.02153(10) 0.02429(11) -0.00143(8) 0.00466(7) -0.00053(8)
S1 0.0311(3) 0.0326(3) 0.0299(3) -0.0074(3) 0.0055(2) -0.0015(3)
P1 0.0253(3) 0.0262(3) 0.0290(3) -0.0028(3) 0.0040(2) -0.0017(2)
P2 0.0249(3) 0.0245(3) 0.0260(3) -0.0004(2) 0.0051(2) 0.0002(2)
P3 0.0342(3) 0.0273(3) 0.0282(4) 0.0019(3) 0.0039(3) 0.0019(3)
C1 0.0283(12) 0.0319(13) 0.0358(15) 0.0016(11) -0.0007(10) -0.0062(10)
C2 0.0399(15) 0.0371(16) 0.0480(18) -0.0057(13) 0.0026(12) -0.0081(12)
C3 0.0518(18) 0.0323(16) 0.065(2) -0.0024(14) -0.0090(15) -0.0115(14)
C4 0.0494(18) 0.0486(19) 0.062(2) 0.0162(16) -0.0098(15) -0.0219(15)
C5 0.0448(17) 0.065(2) 0.050(2) 0.0125(16) 0.0030(14) -0.0177(16)
C6 0.0380(15) 0.0455(17) 0.0386(16) 0.0011(13) 0.0031(11) -0.0068(13)
C7 0.0322(13) 0.0337(14) 0.0275(13) -0.0064(11) 0.0019(10) 0.0033(11)
C8 0.0348(14) 0.0436(17) 0.0474(18) -0.0071(13) -0.0032(12) 0.0010(12)
C9 0.0379(16) 0.065(2) 0.063(2) -0.0132(18) -0.0118(14) 0.0098(16)
C10 0.060(2) 0.065(2) 0.0438(19) -0.0009(17) -0.0078(15) 0.0272(18)
C11 0.068(2) 0.0484(19) 0.0439(19) 0.0102(15) 0.0084(15) 0.0198(16)
C12 0.0399(15) 0.0421(16) 0.0413(17) 0.0017(13) 0.0089(12) 0.0071(13)
C13 0.0340(13) 0.0239(12) 0.0308(14) 0.0001(10) 0.0106(10) 0.0033(10)
C14 0.0379(14) 0.0347(14) 0.0344(15) 0.0042(11) 0.0088(11) 0.0034(11)
C15 0.0510(17) 0.0424(17) 0.0376(16) 0.0105(13) 0.0093(13) 0.0059(14)
C16 0.0603(19) 0.0368(16) 0.0495(19) 0.0108(14) 0.0219(15) 0.0028(14)
C17 0.0483(17) 0.0371(16) 0.059(2) 0.0011(14) 0.0135(14) -0.0100(13)
C18 0.0416(15) 0.0357(15) 0.0390(16) 0.0024(12) 0.0064(12) -0.0058(12)
C19 0.0302(12) 0.0295(13) 0.0285(13) 0.0043(10) 0.0089(10) 0.0027(10)
C20 0.0373(14) 0.0364(14) 0.0272(14) 0.0021(11) 0.0081(10) 0.0065(11)
C21 0.0443(16) 0.0406(16) 0.0409(17) 0.0027(13) 0.0158(13) 0.0129(13)
C22 0.0335(15) 0.0502(18) 0.062(2) 0.0096(16) 0.0142(13) 0.0134(13)
C23 0.0285(13) 0.0526(19) 0.0535(19) 0.0058(15) 0.0017(12) 0.0020(13)
C24 0.0321(13) 0.0384(15) 0.0392(16) 0.0003(12) 0.0062(11) -0.0013(11)
C25 0.0485(16) 0.0290(13) 0.0310(15) 0.0073(11) 0.0106(11) 0.0064(12)
C26 0.068(2) 0.0314(15) 0.0436(18) 0.0034(13) 0.0047(14) 0.0016(14)
C27 0.119(3) 0.0326(17) 0.046(2) -0.0016(14) 0.020(2) -0.005(2)
C28 0.133(4) 0.0299(18) 0.074(3) 0.0116(18) 0.059(3) 0.022(2)
C29 0.084(3) 0.048(2) 0.087(3) 0.030(2) 0.050(2) 0.031(2)
C30 0.0524(18) 0.0452(18) 0.0497(19) 0.0183(14) 0.0170(14) 0.0132(14)
C31 0.0485(16) 0.0271(13) 0.0295(14) 0.0017(11) 0.0070(11) 0.0051(12)
C32 0.0537(18) 0.0396(16) 0.0414(17) 0.0031(13) 0.0123(13) -0.0017(14)
C33 0.076(2) 0.0442(19) 0.056(2) 0.0010(15) 0.0254(18) -0.0114(17)
C34 0.116(3) 0.0442(19) 0.040(2) 0.0026(15) 0.029(2) -0.010(2)
C35 0.104(3) 0.052(2) 0.0308(18) 0.0055(15) -0.0016(17) 0.000(2)
C36 0.062(2) 0.0394(16) 0.0365(17) 0.0021(13) -0.0013(13) 0.0010(14)
C37 0.0330(13) 0.0248(12) 0.0337(14) -0.0071(10) 0.0057(10) -0.0036(10)
C38 0.0408(14) 0.0205(12) 0.0325(14) -0.0049(10) 0.0057(11) 0.0024(10)
C39 0.0349(13) 0.0260(13) 0.0355(15) -0.0096(11) 0.0075(10) 0.0038(11)
C40 0.0395(14) 0.0282(13) 0.0299(14) -0.0065(11) 0.0106(11) -0.0007(11)
C41 0.0392(14) 0.0261(13) 0.0299(14) -0.0076(10) 0.0031(10) 0.0010(11)
C42 0.0412(15) 0.0375(16) 0.0509(18) -0.0105(13) 0.0070(13) -0.0102(13)
C43 0.0590(19) 0.0287(14) 0.0464(18) 0.0032(12) 0.0025(14) 0.0034(13)
C44 0.0333(14) 0.0440(16) 0.0467(17) -0.0130(13) 0.0065(12) 0.0068(12)
C45 0.0548(18) 0.0431(17) 0.0395(17) -0.0041(13) 0.0192(13) -0.0020(14)
C46 0.0555(18) 0.0456(17) 0.0365(17) -0.0097(13) -0.0058(13) 0.0013(14)
S2 0.0507(5) 0.0654(7) 0.0423(6) -0.0045(5) -0.0013(4) 0.0046(5)
F1 0.144(4) 0.130(3) 0.078(2) 0.038(2) -0.050(2) -0.003(2)
F2 0.118(3) 0.112(3) 0.147(3) 0.036(2) 0.002(2) -0.057(2)
F3 0.126(3) 0.143(3) 0.073(2) -0.021(2) 0.0437(18) -0.018(2)
O1 0.0555(18) 0.086(2) 0.101(3) -0.041(2) 0.0098(16) 0.0090(16)
O2 0.095(2) 0.0511(17) 0.0540(18) -0.0086(13) 0.0211(15) -0.0093(16)
O3 0.073(2) 0.116(3) 0.0560(19) -0.0123(18) -0.0208(15) 0.0377(19)
C47 0.090(4) 0.091(4) 0.066(3) 0.009(3) -0.007(3) -0.037(3)
O1S 0.123(3) 0.098(3) 0.102(3) 0.014(2) -0.007(2) -0.042(2)
C1S 0.085(3) 0.135(5) 0.081(3) 0.008(3) 0.018(2) 0.025(3)
C2S 0.074(3) 0.126(4) 0.078(3) -0.024(3) 0.008(2) 0.006(3)
C3S 0.290(12) 0.115(6) 0.151(7) 0.035(5) -0.008(7) -0.093(6)
C4S 0.447(19) 0.194(9) 0.148(8) 0.086(7) -0.026(10) -0.170(11)

loop_
_atom_type_symbol
_atom_type_description
_atom_type_scat_dispersion_real
_atom_type_scat_dispersion_imag
_atom_type_scat_source
C C 0.0033 0.0016 'International Tables Vol C Tables 4.2.6.8 and 6.1.1.4'
H H 0.0000 0.0000 'International Tables Vol C Tables 4.2.6.8 and 6.1.1.4'
O O 0.0106 0.0060 'International Tables Vol C Tables 4.2.6.8 and 6.1.1.4'
F F 0.0171 0.0103 'International Tables Vol C Tables 4.2.6.8 and 6.1.1.4'
P P 0.1023 0.0942 'International Tables Vol C Tables 4.2.6.8 and 6.1.1.4'
S S 0.1246 0.1234 'International Tables Vol C Tables 4.2.6.8 and 6.1.1.4'
Ru Ru -1.2594 0.8363 'International Tables Vol C Tables 4.2.6.8 and 6.1.1.4'

loop_
_geom_angle_atom_site_label_1
_geom_angle_atom_site_label_2
_geom_angle_atom_site_label_3
_geom_angle
C40 Ru1 C39 36.90(9)
C40 Ru1 C38 61.92(9)
C39 Ru1 C38 36.84(9)
C40 Ru1 C41 37.32(9)
C39 Ru1 C41 61.33(9)
C38 Ru1 C41 61.29(9)
C40 Ru1 C37 61.88(9)
C39 Ru1 C37 61.52(9)
C38 Ru1 C37 37.09(9)
C41 Ru1 C37 36.32(9)
C40 Ru1 P1 115.39(7)
C39 Ru1 P1 95.47(7)
C38 Ru1 P1 109.64(7)
C41 Ru1 P1 152.67(7)
C37 Ru1 P1 146.06(7)
C40 Ru1 P2 165.66(7)
C39 Ru1 P2 136.57(7)
C38 Ru1 P2 105.96(7)
C41 Ru1 P2 131.55(7)
C37 Ru1 P2 103.90(6)
P1 Ru1 P2 74.90(2)
C40 Ru1 P3 97.46(7)
C39 Ru1 P3 133.66(7)
C38 Ru1 P3 147.22(7)
C41 Ru1 P3 86.69(7)
C37 Ru1 P3 111.79(7)
P1 Ru1 P3 102.14(2)
P2 Ru1 P3 89.60(2)
P1 S1 P2 82.46(3)
C1 P1 C7 101.57(12)
C1 P1 S1 105.12(9)
C7 P1 S1 101.73(8)
C1 P1 Ru1 125.06(9)
C7 P1 Ru1 119.41(8)
S1 P1 Ru1 100.76(3)
C19 P2 C13 98.68(11)
C19 P2 S1 103.60(9)
C13 P2 S1 104.02(9)
C19 P2 Ru1 123.16(8)
C13 P2 Ru1 123.94(8)
S1 P2 Ru1 100.49(3)
C25 P3 C31 98.32(12)
C25 P3 Ru1 127.86(9)
C31 P3 Ru1 121.02(9)
C25 P3 H1P 96.1(10)
C31 P3 H1P 97.3(10)
Ru1 P3 H1P 109.8(10)
C2 C1 C6 119.5(3)
C2 C1 P1 123.6(2)
C6 C1 P1 116.9(2)
C3 C2 C1 119.9(3)
C3 C2 H2A 120.1
C1 C2 H2A 120.1
C4 C3 C2 120.9(3)
C4 C3 H3A 119.6
C2 C3 H3A 119.6
C3 C4 C5 119.3(3)
C3 C4 H4A 120.4
C5 C4 H4A 120.4
C4 C5 C6 120.6(3)
C4 C5 H5A 119.7
C6 C5 H5A 119.7
C5 C6 C1 119.7(3)
C5 C6 H6A 120.1
C1 C6 H6A 120.1
C12 C7 C8 118.5(3)
C12 C7 P1 118.8(2)
C8 C7 P1 122.6(2)
C9 C8 C7 120.4(3)
C9 C8 H8A 119.8
C7 C8 H8A 119.8
C10 C9 C8 120.6(3)
C10 C9 H9A 119.7
C8 C9 H9A 119.7
C9 C10 C11 119.6(3)
C9 C10 H10A 120.2
C11 C10 H10A 120.2
C10 C11 C12 120.1(3)
C10 C11 H11A 119.9
C12 C11 H11A 119.9
C11 C12 C7 120.7(3)
C11 C12 H12A 119.6
C7 C12 H12A 119.6
C14 C13 C18 118.2(2)
C14 C13 P2 123.6(2)
C18 C13 P2 118.1(2)
C13 C14 C15 120.6(3)
C13 C14 H14A 119.7
C15 C14 H14A 119.7
C16 C15 C14 120.2(3)
C16 C15 H15A 119.9
C14 C15 H15A 119.9
C15 C16 C17 120.3(3)
C15 C16 H16A 119.8
C17 C16 H16A 119.8
C16 C17 C18 119.5(3)
C16 C17 H17A 120.3
C18 C17 H17A 120.3
C17 C18 C13 121.1(3)
C17 C18 H18A 119.4
C13 C18 H18A 119.4
C20 C19 C24 119.7(2)
C20 C19 P2 121.5(2)
C24 C19 P2 118.78(19)
C19 C20 C21 119.9(3)
C19 C20 H20A 120.0
C21 C20 H20A 120.0
C22 C21 C20 120.0(3)
C22 C21 H21A 120.0
C20 C21 H21A 120.0
C21 C22 C23 120.4(3)
C21 C22 H22A 119.8
C23 C22 H22A 119.8
C22 C23 C24 120.3(3)
C22 C23 H23A 119.8
C24 C23 H23A 119.8
C19 C24 C23 119.7(3)
C19 C24 H24A 120.2
C23 C24 H24A 120.2
C26 C25 C30 119.0(3)
C26 C25 P3 121.1(2)
C30 C25 P3 119.8(2)
C25 C26 C27 120.3(3)
C25 C26 H26A 119.9
C27 C26 H26A 119.8
C28 C27 C26 120.0(4)
C28 C27 H27A 120.0
C26 C27 H27A 120.0
C27 C28 C29 120.2(3)
C27 C28 H28A 119.9
C29 C28 H28A 119.9
C28 C29 C30 120.8(4)
C28 C29 H29A 119.6
C30 C29 H29A 119.6
C29 C30 C25 119.7(4)
C29 C30 H30A 120.2
C25 C30 H30A 120.2
C32 C31 C36 118.9(3)
C32 C31 P3 120.6(2)
C36 C31 P3 120.4(2)
C31 C32 C33 120.9(3)
C31 C32 H32A 119.5
C33 C32 H32A 119.5
C34 C33 C32 119.6(3)
C34 C33 H33A 120.2
C32 C33 H33A 120.2
C35 C34 C33 120.3(3)
C35 C34 H34A 119.9
C33 C34 H34A 119.9
C34 C35 C36 120.7(3)
C34 C35 H35A 119.6
C36 C35 H35A 119.6
C35 C36 C31 119.6(3)
C35 C36 H36A 120.2
C31 C36 H36A 120.2
C41 C37 C38 107.9(2)
C41 C37 C42 126.0(2)
C38 C37 C42 125.0(2)
C41 C37 Ru1 71.81(14)
C38 C37 Ru1 71.17(13)
C42 C37 Ru1 131.62(18)
C39 C38 C37 107.6(2)
C39 C38 C43 127.2(2)
C37 C38 C43 123.7(2)
C39 C38 Ru1 71.49(14)
C37 C38 Ru1 71.74(14)
C43 C38 Ru1 133.32(18)
C40 C39 C38 108.7(2)
C40 C39 C44 124.4(2)
C38 C39 C44 126.4(2)
C40 C39 Ru1 71.10(14)
C38 C39 Ru1 71.67(14)
C44 C39 Ru1 129.53(18)
C39 C40 C41 107.1(2)
C39 C40 C45 125.0(2)
C41 C40 C45 126.6(2)
C39 C40 Ru1 72.00(14)
C41 C40 Ru1 72.13(14)
C45 C40 Ru1 131.30(18)
C37 C41 C40 108.6(2)
C37 C41 C46 124.0(2)
C40 C41 C46 126.5(2)
C37 C41 Ru1 71.87(14)
C40 C41 Ru1 70.56(14)
C46 C41 Ru1 131.84(18)
C37 C42 H42A 109.5
C37 C42 H42B 109.5
H42A C42 H42B 109.5
C37 C42 H42C 109.5
H42A C42 H42C 109.5
H42B C42 H42C 109.5
C38 C43 H43A 109.5
C38 C43 H43B 109.5
H43A C43 H43B 109.5
C38 C43 H43C 109.5
H43A C43 H43C 109.5
H43B C43 H43C 109.5
C39 C44 H44A 109.5
C39 C44 H44B 109.5
H44A C44 H44B 109.5
C39 C44 H44C 109.5
H44A C44 H44C 109.5
H44B C44 H44C 109.5
C40 C45 H45A 109.5
C40 C45 H45B 109.5
H45A C45 H45B 109.5
C40 C45 H45C 109.5
H45A C45 H45C 109.5
H45B C45 H45C 109.5
C41 C46 H46A 109.5
C41 C46 H46B 109.5
H46A C46 H46B 109.5
C41 C46 H46C 109.5
H46A C46 H46C 109.5
H46B C46 H46C 109.5
O3 S2 O2 116.08(18)
O3 S2 O1 114.49(16)
O2 S2 O1 114.63(16)
O3 S2 C47 103.04(15)
O2 S2 C47 103.43(14)
O1 S2 C47 102.63(16)
F2 C47 F1 107.5(3)
F2 C47 F3 107.8(3)
F1 C47 F3 108.9(3)
F2 C47 S2 111.9(3)
F1 C47 S2 110.5(3)
F3 C47 S2 110.1(3)
C3S O1S C2S 112.7(5)
O2A S2A O1A 115.2(3)
O2A S2A O3A 115.3(3)
O1A S2A O3A 115.2(3)
O2A S2A C47A 103.1(3)
O1A S2A C47A 102.9(3)
O3A S2A C47A 102.4(3)
F1A C47A F2A 108.5(4)
F1A C47A F3A 108.4(4)
F2A C47A F3A 108.0(4)
F1A C47A S2A 110.8(4)
F2A C47A S2A 110.5(4)
F3A C47A S2A 110.5(4)
C2S C1S H1S1 109.5
C2S C1S H1S2 109.5
H1S1 C1S H1S2 109.5
C2S C1S H1S3 109.5
H1S1 C1S H1S3 109.5
H1S2 C1S H1S3 109.5
O1S C2S C1S 107.4(4)
O1S C2S H2S1 110.2
C1S C2S H2S1 110.2
O1S C2S H2S2 110.2
C1S C2S H2S2 110.2
H2S1 C2S H2S2 108.5
O1S C3S C4S 107.7(6)
O1S C3S H3S1 110.2
C4S C3S H3S1 110.2
O1S C3S H3S2 110.2
C4S C3S H3S2 110.2
H3S1 C3S H3S2 108.5
C3S C4S H4S1 109.5
C3S C4S H4S2 109.5
H4S1 C4S H4S2 109.5
C3S C4S H4S3 109.5
H4S1 C4S H4S3 109.5
H4S2 C4S H4S3 109.5

loop_
_geom_bond_atom_site_label_1
_geom_bond_atom_site_label_2
_geom_bond_distance
Ru1 C40 2.242(2)
Ru1 C39 2.254(2)
Ru1 C38 2.256(2)
Ru1 C41 2.263(2)
Ru1 C37 2.264(2)
Ru1 P1 2.2989(7)
Ru1 P2 2.3057(6)
Ru1 P3 2.3335(7)
S1 P1 2.1233(9)
S1 P2 2.1249(9)
P1 C1 1.832(3)
P1 C7 1.839(3)
P2 C19 1.825(2)
P2 C13 1.838(2)
P3 C25 1.825(3)
P3 C31 1.828(3)
P3 H1P 1.33(2)
C1 C2 1.387(4)
C1 C6 1.390(4)
C2 C3 1.379(4)
C2 H2A 0.9400
C3 C4 1.375(5)
C3 H3A 0.9400
C4 C5 1.384(5)
C4 H4A 0.9400
C5 C6 1.384(4)
C5 H5A 0.9400
C6 H6A 0.9400
C7 C12 1.387(4)
C7 C8 1.388(4)
C8 C9 1.383(4)
C8 H8A 0.9400
C9 C10 1.375(5)
C9 H9A 0.9400
C10 C11 1.376(5)
C10 H10A 0.9400
C11 C12 1.386(4)
C11 H11A 0.9400
C12 H12A 0.9400
C13 C14 1.385(4)
C13 C18 1.391(4)
C14 C15 1.387(4)
C14 H14A 0.9400
C15 C16 1.371(4)
C15 H15A 0.9400
C16 C17 1.376(4)
C16 H16A 0.9400
C17 C18 1.386(4)
C17 H17A 0.9400
C18 H18A 0.9400
C19 C20 1.386(4)
C19 C24 1.387(4)
C20 C21 1.392(4)
C20 H20A 0.9400
C21 C22 1.371(4)
C21 H21A 0.9400
C22 C23 1.372(4)
C22 H22A 0.9400
C23 C24 1.391(4)
C23 H23A 0.9400
C24 H24A 0.9400
C25 C26 1.375(4)
C25 C30 1.396(4)
C26 C27 1.398(4)
C26 H26A 0.9400
C27 C28 1.363(6)
C27 H27A 0.9400
C28 C29 1.364(6)
C28 H28A 0.9400
C29 C30 1.383(5)
C29 H29A 0.9400
C30 H30A 0.9400
C31 C32 1.383(4)
C31 C36 1.394(4)
C32 C33 1.384(4)
C32 H32A 0.9400
C33 C34 1.374(5)
C33 H33A 0.9400
C34 C35 1.368(5)
C34 H34A 0.9400
C35 C36 1.384(4)
C35 H35A 0.9400
C36 H36A 0.9400
C37 C41 1.411(4)
C37 C38 1.438(4)
C37 C42 1.495(4)
C38 C39 1.425(4)
C38 C43 1.502(4)
C39 C40 1.423(4)
C39 C44 1.498(4)
C40 C41 1.441(4)
C40 C45 1.501(4)
C41 C46 1.495(4)
C42 H42A 0.9700
C42 H42B 0.9700
C42 H42C 0.9700
C43 H43A 0.9700
C43 H43B 0.9700
C43 H43C 0.9700
C44 H44A 0.9700
C44 H44B 0.9700
C44 H44C 0.9700
C45 H45A 0.9700
C45 H45B 0.9700
C45 H45C 0.9700
C46 H46A 0.9700
C46 H46B 0.9700
C46 H46C 0.9700
S2 O3 1.420(2)
S2 O2 1.428(2)
S2 O1 1.446(2)
S2 C47 1.802(5)
F1 C47 1.340(3)
F2 C47 1.329(3)
F3 C47 1.340(3)
O1S C3S 1.374(7)
O1S C2S 1.418(5)
S2A O2A 1.428(4)
S2A O1A 1.431(4)
S2A O3A 1.433(4)
S2A C47A 1.805(6)
F2A C47A 1.337(4)
F1A C47A 1.333(4)
F3A C47A 1.337(4)
C1S C2S 1.492(6)
C1S H1S1 0.9700
C1S H1S2 0.9700
C1S H1S3 0.9700
C2S H2S1 0.9800
C2S H2S2 0.9800
C3S C4S 1.480(7)
C3S H3S1 0.9800
C3S H3S2 0.9800
C4S H4S1 0.9700
C4S H4S2 0.9700
C4S H4S3 0.9700

loop_
_geom_hbond_atom_site_label_D
_geom_hbond_atom_site_label_H
_geom_hbond_atom_site_label_A
_geom_hbond_distance_DH
_geom_hbond_distance_HA
_geom_hbond_distance_DA
_geom_hbond_angle_DHA
_geom_hbond_site_symmetry_A
P3 H1P O2A 1.33(2) 2.67(3) 3.960(17) 162.7(16) 1_655
C2 H2A S1 0.94 2.78 3.291(3) 115.5 .
C6 H6A O1A 0.94 2.66 3.323(12) 128.3 .
C14 H14A S1 0.94 2.74 3.267(3) 116.0 .
C20 H20A S1 0.94 2.66 3.204(3) 117.8 .
C24 H24A O3 0.94 2.52 3.308(4) 142.0 1_655
C24 H24A O3A 0.94 2.17 2.792(13) 122.5 1_655

loop_
_geom_torsion_atom_site_label_1
_geom_torsion_atom_site_label_2
_geom_torsion_atom_site_label_3
_geom_torsion_atom_site_label_4
_geom_torsion
C7 P1 C1 C2 94.3(2)
S1 P1 C1 C2 -11.4(3)
Ru1 P1 C1 C2 -126.6(2)
C7 P1 C1 C6 -85.9(2)
S1 P1 C1 C6 168.45(19)
Ru1 P1 C1 C6 53.2(2)
C6 C1 C2 C3 -3.9(4)
P1 C1 C2 C3 176.0(2)
C1 C2 C3 C4 2.2(5)
C2 C3 C4 C5 0.9(5)
C3 C4 C5 C6 -2.3(5)
C4 C5 C6 C1 0.6(5)
C2 C1 C6 C5 2.5(4)
P1 C1 C6 C5 -177.4(2)
C1 P1 C7 C12 -169.0(2)
S1 P1 C7 C12 -60.7(2)
Ru1 P1 C7 C12 48.9(2)
C1 P1 C7 C8 13.4(2)
S1 P1 C7 C8 121.8(2)
Ru1 P1 C7 C8 -128.6(2)
C12 C7 C8 C9 -0.7(4)
P1 C7 C8 C9 176.8(2)
C7 C8 C9 C10 0.3(5)
C8 C9 C10 C11 0.6(5)
C9 C10 C11 C12 -1.1(5)
C10 C11 C12 C7 0.6(5)
C8 C7 C12 C11 0.3(4)
P1 C7 C12 C11 -177.4(2)
C19 P2 C13 C14 119.5(2)
S1 P2 C13 C14 13.0(2)
Ru1 P2 C13 C14 -100.2(2)
C19 P2 C13 C18 -57.4(2)
S1 P2 C13 C18 -163.86(18)
Ru1 P2 C13 C18 82.9(2)
C18 C13 C14 C15 -0.2(4)
P2 C13 C14 C15 -177.0(2)
C13 C14 C15 C16 0.0(4)
C14 C15 C16 C17 0.0(4)
C15 C16 C17 C18 0.2(5)
C16 C17 C18 C13 -0.3(4)
C14 C13 C18 C17 0.3(4)
P2 C13 C18 C17 177.3(2)
C13 P2 C19 C20 -91.1(2)
S1 P2 C19 C20 15.7(2)
Ru1 P2 C19 C20 128.12(18)
C13 P2 C19 C24 86.9(2)
S1 P2 C19 C24 -166.29(19)
Ru1 P2 C19 C24 -53.8(2)
C24 C19 C20 C21 -0.4(4)
P2 C19 C20 C21 177.7(2)
C19 C20 C21 C22 -0.3(4)
C20 C21 C22 C23 0.3(4)
C21 C22 C23 C24 0.3(5)
C20 C19 C24 C23 0.9(4)
P2 C19 C24 C23 -177.1(2)
C22 C23 C24 C19 -0.9(4)
C31 P3 C25 C26 85.4(2)
Ru1 P3 C25 C26 -55.3(3)
C31 P3 C25 C30 -91.4(2)
Ru1 P3 C25 C30 127.94(19)
C30 C25 C26 C27 -2.4(4)
P3 C25 C26 C27 -179.2(2)
C25 C26 C27 C28 0.6(5)
C26 C27 C28 C29 0.9(5)
C27 C28 C29 C30 -0.7(5)
C28 C29 C30 C25 -1.1(5)
C26 C25 C30 C29 2.7(4)
P3 C25 C30 C29 179.5(2)
C25 P3 C31 C32 -83.0(2)
Ru1 P3 C31 C32 61.2(3)
C25 P3 C31 C36 93.0(2)
Ru1 P3 C31 C36 -122.7(2)
C36 C31 C32 C33 0.6(4)
P3 C31 C32 C33 176.7(2)
C31 C32 C33 C34 0.5(5)
C32 C33 C34 C35 -1.0(5)
C33 C34 C35 C36 0.5(5)
C34 C35 C36 C31 0.6(5)
C32 C31 C36 C35 -1.1(4)
P3 C31 C36 C35 -177.2(2)
C41 C37 C38 C39 0.1(3)
C42 C37 C38 C39 -168.9(2)
Ru1 C37 C38 C39 62.89(16)
C41 C37 C38 C43 166.8(2)
C42 C37 C38 C43 -2.2(4)
Ru1 C37 C38 C43 -130.4(2)
C41 C37 C38 Ru1 -62.80(17)
C42 C37 C38 Ru1 128.2(2)
C37 C38 C39 C40 -1.2(3)
C43 C38 C39 C40 -167.3(2)
Ru1 C38 C39 C40 61.82(17)
C37 C38 C39 C44 170.9(2)
C43 C38 C39 C44 4.8(4)
Ru1 C38 C39 C44 -126.1(2)
C37 C38 C39 Ru1 -63.06(16)
C43 C38 C39 Ru1 130.9(3)
C38 C39 C40 C41 1.9(3)
C44 C39 C40 C41 -170.4(2)
Ru1 C39 C40 C41 64.06(16)
C38 C39 C40 C45 169.5(2)
C44 C39 C40 C45 -2.8(4)
Ru1 C39 C40 C45 -128.3(3)
C38 C39 C40 Ru1 -62.18(17)
C44 C39 C40 Ru1 125.5(2)
C38 C37 C41 C40 1.1(3)
C42 C37 C41 C40 170.0(2)
Ru1 C37 C41 C40 -61.31(17)
C38 C37 C41 C46 -168.9(2)
C42 C37 C41 C46 0.0(4)
Ru1 C37 C41 C46 128.7(2)
C38 C37 C41 Ru1 62.39(16)
C42 C37 C41 Ru1 -128.7(3)
C39 C40 C41 C37 -1.8(3)
C45 C40 C41 C37 -169.2(2)
Ru1 C40 C41 C37 62.14(17)
C39 C40 C41 C46 167.8(2)
C45 C40 C41 C46 0.4(4)
Ru1 C40 C41 C46 -128.2(3)
C39 C40 C41 Ru1 -63.98(17)
C45 C40 C41 Ru1 128.6(3)
O3 S2 C47 F2 56.8(3)
O2 S2 C47 F2 178.1(2)
O1 S2 C47 F2 -62.4(3)
O3 S2 C47 F1 176.5(2)
O2 S2 C47 F1 -62.2(3)
O1 S2 C47 F1 57.3(3)
O3 S2 C47 F3 -63.1(2)
O2 S2 C47 F3 58.2(2)
O1 S2 C47 F3 177.7(2)
O2A S2A C47A F1A 50.1(11)
O1A S2A C47A F1A -70.0(11)
O3A S2A C47A F1A 170.2(11)
O2A S2A C47A F2A -70.2(11)
O1A S2A C47A F2A 169.7(11)
O3A S2A C47A F2A 49.9(11)
O2A S2A C47A F3A 170.2(11)
O1A S2A C47A F3A 50.2(11)
O3A S2A C47A F3A -69.7(11)
C3S O1S C2S C1S 178.5(6)
C2S O1S C3S C4S -177.6(7)
